data_2002460
loop_
_publ_author_name
'Gutau, W'
'Mueller-Buschbaum, Hk'

_publ_section_title 'Korrektur an Ba Cu O2'
_journal_name_full
;
Zeitschrift fuer Naturforschung, Teil B. Anorganische Chemie,
Organische Chemie (2,1947-32,1977)
;
_journal_page_first 121
_journal_page_last 123
_journal_volume 32
_journal_year 1977
_chemical_formula_structural 'Ba0.98 Cu O2'
_chemical_formula_sum 'Ba0.98 Cu O2'
_chemical_name_systematic 'Barium copper oxide (0.98/1/2)'
_space_group_IT_number 229
_symmetry_cell_setting cubic
_symmetry_Int_Tables_number 229
_symmetry_space_group_name_Hall '-I 4 2 3'
_symmetry_space_group_name_H-M 'I m -3 m'
_cell_angle_alpha 90
_cell_angle_beta 90
_cell_angle_gamma 90
_cell_formula_units_Z 90
_cell_length_a 18.28319(90)
_cell_length_b 18.28319(90)
_cell_length_c 18.28319(90)
_cell_volume 6111.6
_refine_ls_R_factor_all 0.061
_cod_original_formula_sum 'Ba.98 Cu O2'
_cod_database_code 2002460

loop_
_symmetry_equiv_pos_as_xyz
x,y,z
y,z,x
z,x,y
x,z,y
y,x,z
z,y,x
x,-y,-z
y,-z,-x
z,-x,-y
x,-z,-y
y,-x,-z
z,-y,-x
-x,y,-z
-y,z,-x
-z,x,-y
-x,z,-y
-y,x,-z
-z,y,-x
-x,-y,z
-y,-z,x
-z,-x,y
-x,-z,y
-y,-x,z
-z,-y,x
-x,-y,-z
-y,-z,-x
-z,-x,-y
-x,-z,-y
-y,-x,-z
-z,-y,-x
-x,y,z
-y,z,x
-z,x,y
-x,z,y
-y,x,z
-z,y,x
x,-y,z
y,-z,x
z,-x,y
x,-z,y
y,-x,z
z,-y,x
x,y,-z
y,z,-x
z,x,-y
x,z,-y
y,x,-z
z,y,-x
1/2+x,1/2+y,1/2+z
1/2+y,1/2+z,1/2+x
1/2+z,1/2+x,1/2+y
1/2+x,1/2+z,1/2+y
1/2+y,1/2+x,1/2+z
1/2+z,1/2+y,1/2+x
1/2+x,1/2-y,1/2-z
1/2+y,1/2-z,1/2-x
1/2+z,1/2-x,1/2-y
1/2+x,1/2-z,1/2-y
1/2+y,1/2-x,1/2-z
1/2+z,1/2-y,1/2-x
1/2-x,1/2+y,1/2-z
1/2-y,1/2+z,1/2-x
1/2-z,1/2+x,1/2-y
1/2-x,1/2+z,1/2-y
1/2-y,1/2+x,1/2-z
1/2-z,1/2+y,1/2-x
1/2-x,1/2-y,1/2+z
1/2-y,1/2-z,1/2+x
1/2-z,1/2-x,1/2+y
1/2-x,1/2-z,1/2+y
1/2-y,1/2-x,1/2+z
1/2-z,1/2-y,1/2+x
1/2-x,1/2-y,1/2-z
1/2-y,1/2-z,1/2-x
1/2-z,1/2-x,1/2-y
1/2-x,1/2-z,1/2-y
1/2-y,1/2-x,1/2-z
1/2-z,1/2-y,1/2-x
1/2-x,1/2+y,1/2+z
1/2-y,1/2+z,1/2+x
1/2-z,1/2+x,1/2+y
1/2-x,1/2+z,1/2+y
1/2-y,1/2+x,1/2+z
1/2-z,1/2+y,1/2+x
1/2+x,1/2-y,1/2+z
1/2+y,1/2-z,1/2+x
1/2+z,1/2-x,1/2+y
1/2+x,1/2-z,1/2+y
1/2+y,1/2-x,1/2+z
1/2+z,1/2-y,1/2+x
1/2+x,1/2+y,1/2-z
1/2+y,1/2+z,1/2-x
1/2+z,1/2+x,1/2-y
1/2+x,1/2+z,1/2-y
1/2+y,1/2+x,1/2-z
1/2+z,1/2+y,1/2-x

loop_
_atom_site_label
_atom_site_type_symbol
_atom_site_symmetry_multiplicity
_atom_site_Wyckoff_symbol
_atom_site_fract_x
_atom_site_fract_y
_atom_site_fract_z
_atom_site_occupancy
_atom_site_attached_hydrogens
_atom_site_calc_flag
Ba1 Ba2+ 48 j 0. 0.1506(1) 0.3097(1) 1. 0 d
Ba2 Ba2+ 24 h 0. 0.3651(1) 0.3651(1) 1. 0 d
Ba3 Ba2+ 16 f 0.1770(1) 0.1770(1) 0.1770(1) 1. 0 d
Cu1 Cu2+ 48 i 0.25 0.3505(1) 0.1495(1) 1. 0 d
Cu2 Cu2+ 24 h 0. 0.1257(2) 0.1257(2) 1. 0 d
Cu3 Cu2+ 12 e 0.2059(3) 0. 0. 1. 0 d
Cu4 Cu2+ 12 e 0.4292(10) 0. 0. 0.5 0 d
O1 O2- 48 k 0.075(1) 0.075(1) 0.186(1) 1. 0 d
O2 O2- 12 e 0. 0. 0.329(2) 1. 0 d
O3 O2- 48 k 0.144(1) 0.144(1) 0.345(1) 1. 0 d
O4 O2- 48 k 0.231(1) 0.231(1) 0.587(1) 1. 0 d
O5 O2- 12 d 0. 0.5 0.25 1. 0 d
O6 O2- 48 j 0. 0.092(4) 0.447(4) 0.25 0 d

loop_
_atom_type_symbol
_atom_type_oxidation_number
Ba2+ 2.000
Cu2+ 2.040
O2- -2.000
